data_7124855
loop_
_publ_author_name
'Johnson, Alice'
'Gimeno, M Concepci\'on'

_publ_section_title
;
 An efficient and sustainable synthesis of NHC gold complexes.
;
_journal_issue 62
_journal_name_full 'Chemical communications (Cambridge, England)'
_journal_page_first 9664
_journal_page_last 9667
_journal_paper_doi 10.1039/c6cc05190a
_journal_volume 52
_journal_year 2016
_chemical_formula_sum 'C15 H16 Au F5 N2'
_chemical_formula_weight 516.26
_space_group_IT_number 2
_space_group_name_Hall '-P 1'
_space_group_name_H-M_alt 'P -1'
_symmetry_cell_setting triclinic
_symmetry_space_group_name_H-M 'P -1'
_atom_sites_solution_hydrogens geom
_atom_sites_solution_primary direct
_atom_sites_solution_secondary difmap
_audit_creation_method SHELXL-97
_audit_update_record
;
2016-05-27 deposited with the CCDC.
2016-07-06 downloaded from the CCDC.
;
_cell_angle_alpha 104.458(2)
_cell_angle_beta 104.138(2)
_cell_angle_gamma 114.790(2)
_cell_formula_units_Z 2
_cell_length_a 9.2638(2)
_cell_length_b 9.9251(3)
_cell_length_c 10.7976(3)
_cell_measurement_reflns_used 14076
_cell_measurement_temperature 100(2)
_cell_measurement_theta_max 31.1500
_cell_measurement_theta_min 3.4230
_cell_volume 801.05(5)
_computing_cell_refinement 'CrysAlisPro 1.171.38.41r (Rigaku OD, 2015)'
_computing_data_collection 'CrysAlisPro 1.171.38.41r (Rigaku OD, 2015)'
_computing_data_reduction 'CrysAlisPro 1.171.38.41r (Rigaku OD, 2015)'
_computing_molecular_graphics XP
_computing_publication_material XCIF
_computing_structure_refinement 'SHELXL-97 (Sheldrick, 1997)'
_computing_structure_solution 'SHELXS-97 (Sheldrick, 1990)'
_diffrn_ambient_temperature 100(2)
_diffrn_detector_area_resol_mean 16.0655
_diffrn_measured_fraction_theta_full 0.997
_diffrn_measured_fraction_theta_max 0.997
_diffrn_measurement_device_type 'Xcalibur, Sapphire3'
_diffrn_measurement_method '\w rotations'
_diffrn_radiation_monochromator graphite
_diffrn_radiation_source 'fine-focus sealed tube'
_diffrn_radiation_type MoK\a
_diffrn_radiation_wavelength 0.71073
_diffrn_reflns_av_R_equivalents 0.0360
_diffrn_reflns_av_sigmaI/netI 0.0190
_diffrn_reflns_limit_h_max 11
_diffrn_reflns_limit_h_min -11
_diffrn_reflns_limit_k_max 12
_diffrn_reflns_limit_k_min -12
_diffrn_reflns_limit_l_max 13
_diffrn_reflns_limit_l_min -13
_diffrn_reflns_number 18749
_diffrn_reflns_theta_full 25.50
_diffrn_reflns_theta_max 25.50
_diffrn_reflns_theta_min 3.85
_exptl_absorpt_coefficient_mu 9.233
_exptl_absorpt_correction_T_max 0.1561
_exptl_absorpt_correction_T_min 0.1195
_exptl_absorpt_correction_type multi-scan
_exptl_absorpt_process_details
;
CrysAlisPro 1.171.38.41r (Rigaku Oxford Diffraction, 2015)
Empirical absorption correction using spherical harmonics,
 implemented in SCALE3 ABSPACK scaling algorithm.
;
_exptl_crystal_colour colorless
_exptl_crystal_density_diffrn 2.140
_exptl_crystal_density_method 'not measured'
_exptl_crystal_description prism
_exptl_crystal_F_000 488
_exptl_crystal_size_max 0.40
_exptl_crystal_size_mid 0.38
_exptl_crystal_size_min 0.32
_refine_diff_density_max 1.126
_refine_diff_density_min -1.086
_refine_diff_density_rms 0.105
_refine_ls_extinction_method none
_refine_ls_goodness_of_fit_ref 1.075
_refine_ls_hydrogen_treatment constr
_refine_ls_matrix_type full
_refine_ls_number_parameters 212
_refine_ls_number_reflns 2973
_refine_ls_number_restraints 0
_refine_ls_restrained_S_all 1.075
_refine_ls_R_factor_all 0.0171
_refine_ls_R_factor_gt 0.0166
_refine_ls_shift/su_max 0.001
_refine_ls_shift/su_mean 0.000
_refine_ls_structure_factor_coef Fsqd
_refine_ls_weighting_details 'calc w=1/[\s^2^(Fo^2^)+(0.0232P)^2^+0.8805P] where P=(Fo^2^+2Fc^2^)/3'
_refine_ls_weighting_scheme calc
_refine_ls_wR_factor_gt 0.0407
_refine_ls_wR_factor_ref 0.0410
_reflns_number_gt 2910
_reflns_number_total 2973
_reflns_threshold_expression >2sigma(I)
_cod_data_source_file c6cc05190a3.cif
_cod_data_source_block c532
_cod_depositor_comments
;
The following automatic conversions were performed:

data item '_symmetry_cell_setting' value 'Triclinic' was changed to
'triclinic' in accordance with the
/home/saulius/struct/COD-crude-data/automatic-downloads/DataCite-retrospective/RSC/depositions/lib/dictionaries/cif_core.dic
dictionary named 'cif_core.dic' version 2.4.2 last updated on
2011-04-26.

Automatic conversion script
Id: cif_fix_values 6909 2019-04-08 15:41:33Z antanas 
;
_cod_original_cell_volume 801.05(4)
_cod_original_sg_symbol_H-M P-1
_cod_database_code 7124855

loop_
_symmetry_equiv_pos_as_xyz
'x, y, z'
'-x, -y, -z'

loop_
_atom_site_label
_atom_site_type_symbol
_atom_site_fract_x
_atom_site_fract_y
_atom_site_fract_z
_atom_site_U_iso_or_equiv
_atom_site_adp_type
_atom_site_occupancy
_atom_site_symmetry_multiplicity
_atom_site_calc_flag
_atom_site_refinement_flags
Au1 Au 0.530802(14) 0.308581(12) 0.038491(11) 0.01167(5) Uani 1 1 d .
N1 N 0.7124(3) 0.6462(3) 0.2748(3) 0.0133(5) Uani 1 1 d .
N2 N 0.4441(3) 0.5028(3) 0.2370(3) 0.0142(6) Uani 1 1 d .
C1 C 0.5679(4) 0.4989(4) 0.1928(3) 0.0123(6) Uani 1 1 d .
C2 C 0.5100(4) 0.6502(4) 0.3441(3) 0.0180(7) Uani 1 1 d .
H2 H 0.4488 0.6820 0.3921 0.022 Uiso 1 1 calc R
C3 C 0.6770(4) 0.7395(4) 0.3669(3) 0.0172(7) Uani 1 1 d .
H3 H 0.7565 0.8472 0.4341 0.021 Uiso 1 1 calc R
C4 C 0.2649(4) 0.3655(4) 0.1810(3) 0.0170(7) Uani 1 1 d .
H4 H 0.2522 0.2755 0.1037 0.020 Uiso 1 1 calc R
C5 C 0.1363(4) 0.4120(4) 0.1210(4) 0.0204(7) Uani 1 1 d .
H5A H 0.1411 0.4955 0.1960 0.031 Uiso 1 1 calc R
H5B H 0.0193 0.3165 0.0761 0.031 Uiso 1 1 calc R
H5C H 0.1652 0.4543 0.0521 0.031 Uiso 1 1 calc R
C6 C 0.2335(5) 0.3054(4) 0.2949(4) 0.0230(7) Uani 1 1 d .
H6A H 0.3215 0.2793 0.3318 0.035 Uiso 1 1 calc R
H6B H 0.1182 0.2083 0.2555 0.035 Uiso 1 1 calc R
H6C H 0.2406 0.3902 0.3703 0.035 Uiso 1 1 calc R
C7 C 0.8823(4) 0.6981(4) 0.2664(3) 0.0154(6) Uani 1 1 d .
H7 H 0.8699 0.6079 0.1895 0.019 Uiso 1 1 calc R
C8 C 1.0154(5) 0.7292(4) 0.4011(4) 0.0230(7) Uani 1 1 d .
H8A H 1.0323 0.8194 0.4778 0.035 Uiso 1 1 calc R
H8B H 1.1256 0.7565 0.3914 0.035 Uiso 1 1 calc R
H8C H 0.9741 0.6318 0.4209 0.035 Uiso 1 1 calc R
C9 C 0.9377(4) 0.8452(4) 0.2296(4) 0.0204(7) Uani 1 1 d .
H9A H 0.8468 0.8207 0.1438 0.031 Uiso 1 1 calc R
H9B H 1.0454 0.8726 0.2156 0.031 Uiso 1 1 calc R
H9C H 0.9564 0.9371 0.3057 0.031 Uiso 1 1 calc R
C10 C 0.4673(4) 0.1017(4) -0.1169(3) 0.0137(6) Uani 1 1 d .
C11 C 0.5636(4) 0.0904(4) -0.1974(3) 0.0145(6) Uani 1 1 d .
C12 C 0.5152(4) -0.0509(4) -0.3023(3) 0.0161(7) Uani 1 1 d .
C13 C 0.3677(4) -0.1918(4) -0.3307(3) 0.0143(6) Uani 1 1 d .
C14 C 0.2692(4) -0.1868(4) -0.2534(3) 0.0134(6) Uani 1 1 d .
C15 C 0.3220(4) -0.0418(4) -0.1507(3) 0.0141(6) Uani 1 1 d .
F1 F 0.7126(2) 0.2226(2) -0.1735(2) 0.0215(4) Uani 1 1 d .
F2 F 0.6098(3) -0.0547(2) -0.3797(2) 0.0233(4) Uani 1 1 d .
F3 F 0.3199(3) -0.3320(2) -0.4313(2) 0.0210(4) Uani 1 1 d .
F4 F 0.1249(2) -0.3241(2) -0.2820(2) 0.0204(4) Uani 1 1 d .
F5 F 0.2194(2) -0.0461(2) -0.07873(19) 0.0185(4) Uani 1 1 d .

loop_
_atom_site_aniso_label
_atom_site_aniso_U_11
_atom_site_aniso_U_22
_atom_site_aniso_U_33
_atom_site_aniso_U_23
_atom_site_aniso_U_13
_atom_site_aniso_U_12
Au1 0.01086(8) 0.00927(7) 0.01085(8) 0.00137(5) 0.00261(5) 0.00423(5)
N1 0.0114(13) 0.0093(12) 0.0104(12) -0.0010(10) 0.0016(10) 0.0024(11)
N2 0.0144(14) 0.0121(13) 0.0120(13) 0.0023(10) 0.0066(11) 0.0039(11)
C1 0.0114(15) 0.0134(15) 0.0111(15) 0.0053(12) 0.0046(12) 0.0053(13)
C2 0.0218(18) 0.0120(15) 0.0150(16) 0.0001(13) 0.0082(14) 0.0068(14)
C3 0.0187(17) 0.0123(15) 0.0139(16) 0.0010(13) 0.0047(13) 0.0058(13)
C4 0.0134(16) 0.0121(15) 0.0188(17) 0.0029(13) 0.0085(13) 0.0019(13)
C5 0.0151(17) 0.0166(16) 0.0222(17) 0.0083(14) 0.0064(14) 0.0023(13)
C6 0.0213(18) 0.0220(17) 0.0286(19) 0.0156(15) 0.0106(15) 0.0100(15)
C7 0.0124(16) 0.0155(15) 0.0143(16) 0.0026(13) 0.0044(13) 0.0061(13)
C8 0.0175(17) 0.0225(18) 0.0217(18) 0.0069(14) 0.0009(14) 0.0089(15)
C9 0.0153(17) 0.0226(17) 0.0229(18) 0.0103(14) 0.0076(14) 0.0085(14)
C10 0.0211(17) 0.0115(15) 0.0066(14) 0.0010(12) -0.0008(13) 0.0117(14)
C11 0.0098(15) 0.0126(15) 0.0194(16) 0.0071(13) 0.0050(13) 0.0044(13)
C12 0.0136(16) 0.0194(16) 0.0196(17) 0.0080(14) 0.0101(14) 0.0102(14)
C13 0.0150(16) 0.0116(15) 0.0137(15) 0.0011(12) 0.0033(13) 0.0083(13)
C14 0.0102(15) 0.0112(14) 0.0160(16) 0.0058(12) 0.0037(12) 0.0038(12)
C15 0.0124(16) 0.0166(16) 0.0152(16) 0.0063(13) 0.0051(13) 0.0093(13)
F1 0.0150(10) 0.0127(9) 0.0294(11) 0.0039(8) 0.0117(8) 0.0018(8)
F2 0.0211(10) 0.0206(10) 0.0269(11) 0.0037(8) 0.0162(9) 0.0093(8)
F3 0.0209(10) 0.0132(9) 0.0199(10) -0.0026(8) 0.0077(8) 0.0066(8)
F4 0.0143(10) 0.0121(9) 0.0259(10) 0.0031(8) 0.0086(8) 0.0014(8)
F5 0.0181(10) 0.0154(9) 0.0204(10) 0.0040(8) 0.0123(8) 0.0064(8)

loop_
_atom_type_symbol
_atom_type_description
_atom_type_scat_dispersion_real
_atom_type_scat_dispersion_imag
_atom_type_scat_source
C C 0.0033 0.0016 'International Tables Vol C Tables 4.2.6.8 and 6.1.1.4'
H H 0.0000 0.0000 'International Tables Vol C Tables 4.2.6.8 and 6.1.1.4'
Au Au -2.0133 8.8022 'International Tables Vol C Tables 4.2.6.8 and 6.1.1.4'
F F 0.0171 0.0103 'International Tables Vol C Tables 4.2.6.8 and 6.1.1.4'
N N 0.0061 0.0033 'International Tables Vol C Tables 4.2.6.8 and 6.1.1.4'

loop_
_geom_angle_atom_site_label_1
_geom_angle_atom_site_label_2
_geom_angle_atom_site_label_3
_geom_angle
C1 Au1 C10 173.66(12)
C1 N1 C3 110.4(3)
C1 N1 C7 124.5(3)
C3 N1 C7 125.0(3)
C1 N2 C2 110.9(3)
C1 N2 C4 124.2(3)
C2 N2 C4 124.9(3)
N2 C1 N1 104.6(3)
N2 C1 Au1 124.8(2)
N1 C1 Au1 130.6(2)
C3 C2 N2 106.7(3)
C3 C2 H2 126.7
N2 C2 H2 126.7
C2 C3 N1 107.4(3)
C2 C3 H3 126.3
N1 C3 H3 126.3
N2 C4 C5 110.8(3)
N2 C4 C6 109.5(3)
C5 C4 C6 112.7(3)
N2 C4 H4 107.9
C5 C4 H4 107.9
C6 C4 H4 107.9
C4 C5 H5A 109.5
C4 C5 H5B 109.5
H5A C5 H5B 109.5
C4 C5 H5C 109.5
H5A C5 H5C 109.5
H5B C5 H5C 109.5
C4 C6 H6A 109.5
C4 C6 H6B 109.5
H6A C6 H6B 109.5
C4 C6 H6C 109.5
H6A C6 H6C 109.5
H6B C6 H6C 109.5
N1 C7 C8 110.5(3)
N1 C7 C9 110.1(3)
C8 C7 C9 112.3(3)
N1 C7 H7 107.9
C8 C7 H7 107.9
C9 C7 H7 107.9
C7 C8 H8A 109.5
C7 C8 H8B 109.5
H8A C8 H8B 109.5
C7 C8 H8C 109.5
H8A C8 H8C 109.5
H8B C8 H8C 109.5
C7 C9 H9A 109.5
C7 C9 H9B 109.5
H9A C9 H9B 109.5
C7 C9 H9C 109.5
H9A C9 H9C 109.5
H9B C9 H9C 109.5
C15 C10 C11 114.0(3)
C15 C10 Au1 120.9(2)
C11 C10 Au1 125.2(2)
F1 C11 C12 116.2(3)
F1 C11 C10 120.4(3)
C12 C11 C10 123.3(3)
F2 C12 C11 121.2(3)
F2 C12 C13 119.0(3)
C11 C12 C13 119.9(3)
F3 C13 C12 120.7(3)
F3 C13 C14 120.4(3)
C12 C13 C14 118.8(3)
F4 C14 C15 122.2(3)
F4 C14 C13 118.7(3)
C15 C14 C13 119.1(3)
F5 C15 C10 119.3(3)
F5 C15 C14 115.9(3)
C10 C15 C14 124.9(3)

loop_
_geom_bond_atom_site_label_1
_geom_bond_atom_site_label_2
_geom_bond_distance
Au1 C1 2.017(3)
Au1 C10 2.040(3)
N1 C1 1.359(4)
N1 C3 1.381(4)
N1 C7 1.472(4)
N2 C1 1.357(4)
N2 C2 1.382(4)
N2 C4 1.476(4)
C2 C3 1.339(5)
C2 H2 0.9500
C3 H3 0.9500
C4 C5 1.512(5)
C4 C6 1.533(4)
C4 H4 1.0000
C5 H5A 0.9800
C5 H5B 0.9800
C5 H5C 0.9800
C6 H6A 0.9800
C6 H6B 0.9800
C6 H6C 0.9800
C7 C8 1.520(4)
C7 C9 1.521(4)
C7 H7 1.0000
C8 H8A 0.9800
C8 H8B 0.9800
C8 H8C 0.9800
C9 H9A 0.9800
C9 H9B 0.9800
C9 H9C 0.9800
C10 C15 1.366(5)
C10 C11 1.406(5)
C11 F1 1.353(4)
C11 C12 1.372(5)
C12 F2 1.356(4)
C12 C13 1.376(5)
C13 F3 1.344(4)
C13 C14 1.386(4)
C14 F4 1.342(3)
C14 C15 1.374(4)
C15 F5 1.360(4)

loop_
_geom_torsion_atom_site_label_1
_geom_torsion_atom_site_label_2
_geom_torsion_atom_site_label_3
_geom_torsion_atom_site_label_4
_geom_torsion
C2 N2 C1 N1 0.3(3)
C4 N2 C1 N1 -177.7(3)
C2 N2 C1 Au1 -179.9(2)
C4 N2 C1 Au1 2.0(4)
C3 N1 C1 N2 -0.6(3)
C7 N1 C1 N2 179.3(3)
C3 N1 C1 Au1 179.7(2)
C7 N1 C1 Au1 -0.4(5)
C10 Au1 C1 N2 -10.2(11)
C10 Au1 C1 N1 169.5(9)
C1 N2 C2 C3 0.1(4)
C4 N2 C2 C3 178.1(3)
N2 C2 C3 N1 -0.4(4)
C1 N1 C3 C2 0.7(4)
C7 N1 C3 C2 -179.2(3)
C1 N2 C4 C5 -121.0(3)
C2 N2 C4 C5 61.3(4)
C1 N2 C4 C6 114.2(3)
C2 N2 C4 C6 -63.6(4)
C1 N1 C7 C8 -116.4(3)
C3 N1 C7 C8 63.5(4)
C1 N1 C7 C9 118.9(3)
C3 N1 C7 C9 -61.2(4)
C1 Au1 C10 C15 -7.7(11)
C1 Au1 C10 C11 172.6(9)
C15 C10 C11 F1 -178.7(3)
Au1 C10 C11 F1 1.1(4)
C15 C10 C11 C12 1.1(5)
Au1 C10 C11 C12 -179.2(2)
F1 C11 C12 F2 -2.2(5)
C10 C11 C12 F2 178.1(3)
F1 C11 C12 C13 178.2(3)
C10 C11 C12 C13 -1.5(5)
F2 C12 C13 F3 1.6(5)
C11 C12 C13 F3 -178.8(3)
F2 C12 C13 C14 -178.6(3)
C11 C12 C13 C14 1.0(5)
F3 C13 C14 F4 -0.6(4)
C12 C13 C14 F4 179.6(3)
F3 C13 C14 C15 179.6(3)
C12 C13 C14 C15 -0.2(5)
C11 C10 C15 F5 179.3(3)
Au1 C10 C15 F5 -0.4(4)
C11 C10 C15 C14 -0.2(5)
Au1 C10 C15 C14 -180.0(2)
F4 C14 C15 F5 0.5(4)
C13 C14 C15 F5 -179.7(3)
F4 C14 C15 C10 -179.9(3)
C13 C14 C15 C10 -0.2(5)
